data_1503780
loop_
_publ_author_name
'Khlebnikov, Alexander F.'
'Novikov, Mikhail S.'
'Petrovskii, Petr P.'
'Magull, Joerg'
'Ringe, Arne'

_publ_section_title
;
 Dibenzoxazepinium ylides: facile access and 1,3-dipolar cycloaddition
 reactions.
;
_journal_issue 4
_journal_name_full 'Organic letters'
_journal_page_first 979
_journal_page_last 982
_journal_paper_doi 10.1021/ol802813a
_journal_volume 11
_journal_year 2009
_chemical_formula_sum 'C26 H23 N O5'
_chemical_formula_weight 429.45
_chemical_name_systematic
; 
 ? 
;
_space_group_IT_number 14
_symmetry_cell_setting monoclinic
_symmetry_space_group_name_Hall '-P 2ybc'
_symmetry_space_group_name_H-M 'P 1 21/c 1'
_atom_sites_solution_hydrogens geom
_atom_sites_solution_primary direct
_atom_sites_solution_secondary difmap
_audit_creation_method SHELXL-97
_cell_angle_alpha 90.00
_cell_angle_beta 96.878(4)
_cell_angle_gamma 90.00
_cell_formula_units_Z 4
_cell_length_a 10.3315(5)
_cell_length_b 15.7434(7)
_cell_length_c 13.1736(7)
_cell_measurement_temperature 133(2)
_cell_volume 2127.30(18)
_computing_structure_refinement 'SHELXL-97 (Sheldrick, 1997)'
_computing_structure_solution 'SHELXS-97 (Sheldrick, 1990)'
_diffrn_ambient_temperature 133(2)
_diffrn_measured_fraction_theta_full 0.992
_diffrn_measured_fraction_theta_max 0.992
_diffrn_radiation_monochromator graphite
_diffrn_radiation_source 'fine-focus sealed tube'
_diffrn_radiation_type MoK\a
_diffrn_radiation_wavelength 0.71073
_diffrn_reflns_av_R_equivalents 0.0745
_diffrn_reflns_av_sigmaI/netI 0.0888
_diffrn_reflns_limit_h_max 13
_diffrn_reflns_limit_h_min -12
_diffrn_reflns_limit_k_max 19
_diffrn_reflns_limit_k_min -19
_diffrn_reflns_limit_l_max 16
_diffrn_reflns_limit_l_min -13
_diffrn_reflns_number 12806
_diffrn_reflns_theta_full 26.63
_diffrn_reflns_theta_max 26.63
_diffrn_reflns_theta_min 1.99
_exptl_absorpt_coefficient_mu 0.093
_exptl_absorpt_correction_type none
_exptl_crystal_density_diffrn 1.341
_exptl_crystal_density_method 'not measured'
_exptl_crystal_F_000 904
_exptl_crystal_size_max 0.3
_exptl_crystal_size_mid 0.2
_exptl_crystal_size_min 0.1
_refine_diff_density_max 0.164
_refine_diff_density_min -0.180
_refine_diff_density_rms 0.043
_refine_ls_extinction_method none
_refine_ls_goodness_of_fit_ref 1.025
_refine_ls_hydrogen_treatment noref
_refine_ls_matrix_type full
_refine_ls_number_parameters 291
_refine_ls_number_reflns 4426
_refine_ls_number_restraints 0
_refine_ls_restrained_S_all 1.025
_refine_ls_R_factor_all 0.1177
_refine_ls_R_factor_gt 0.0606
_refine_ls_shift/su_max 0.000
_refine_ls_shift/su_mean 0.000
_refine_ls_structure_factor_coef Fsqd
_refine_ls_weighting_details 'calc w=1/[\s^2^(Fo^2^)+(0.0321P)^2^+0.0000P] where P=(Fo^2^+2Fc^2^)/3'
_refine_ls_weighting_scheme calc
_refine_ls_wR_factor_gt 0.0876
_refine_ls_wR_factor_ref 0.1013
_reflns_number_gt 2805
_reflns_number_total 4426
_reflns_threshold_expression >2sigma(I)
_cod_data_source_file ol802813a_si_002.cif
_cod_data_source_block p3
_cod_original_sg_symbol_H-M P2(1)/c
_cod_database_code 1503780

loop_
_symmetry_equiv_pos_as_xyz
'x, y, z'
'-x, y+1/2, -z+1/2'
'-x, -y, -z'
'x, -y-1/2, z-1/2'

loop_
_atom_site_label
_atom_site_type_symbol
_atom_site_fract_x
_atom_site_fract_y
_atom_site_fract_z
_atom_site_U_iso_or_equiv
_atom_site_adp_type
_atom_site_occupancy
_atom_site_symmetry_multiplicity
_atom_site_calc_flag
_atom_site_refinement_flags
N4 N 0.16699(16) 0.25047(13) 0.75495(16) 0.0264(5) Uani 1 1 d .
O1 O 0.40702(13) 0.15212(10) 0.74999(12) 0.0235(4) Uani 1 1 d .
O2 O 0.44171(14) 0.43828(11) 0.87190(15) 0.0340(5) Uani 1 1 d .
O3 O 0.26653(14) 0.52323(11) 0.86804(13) 0.0273(4) Uani 1 1 d .
O4 O 0.28938(17) 0.46132(13) 0.65457(15) 0.0400(5) Uani 1 1 d .
O5 O 0.10266(16) 0.42182(13) 0.56359(14) 0.0376(5) Uani 1 1 d .
C2 C 0.2834(2) 0.12177(15) 0.70836(18) 0.0208(5) Uani 1 1 d .
C3 C 0.1701(2) 0.17091(15) 0.70914(18) 0.0219(5) Uani 1 1 d .
C5 C 0.2844(2) 0.29596(15) 0.80320(19) 0.0221(5) Uani 1 1 d .
H5A H 0.3425 0.3077 0.7493 0.027 Uiso 1 1 calc R
C6 C 0.2264(2) 0.37953(15) 0.83342(19) 0.0225(5) Uani 1 1 d .
H6A H 0.1812 0.3694 0.8953 0.027 Uiso 1 1 calc R
C7 C 0.1218(2) 0.39724(15) 0.74211(19) 0.0245(5) Uani 1 1 d .
H7A H 0.0562 0.4388 0.7622 0.029 Uiso 1 1 calc R
C8 C 0.0586(2) 0.30865(15) 0.72311(19) 0.0245(5) Uani 1 1 d .
H8A H 0.0307 0.3013 0.6483 0.029 Uiso 1 1 calc R
C9 C 0.41879(19) 0.16979(15) 0.85448(18) 0.0215(5) Uani 1 1 d .
C10 C 0.35912(19) 0.24268(15) 0.88562(18) 0.0216(5) Uani 1 1 d .
C11 C 0.2821(2) 0.04416(16) 0.66114(18) 0.0255(5) Uani 1 1 d .
H11A H 0.3610 0.0131 0.6617 0.031 Uiso 1 1 calc R
C12 C 0.1666(2) 0.01029(16) 0.61235(19) 0.0252(5) Uani 1 1 d .
H12A H 0.1659 -0.0432 0.5789 0.030 Uiso 1 1 calc R
C13 C 0.0529(2) 0.05640(16) 0.61370(18) 0.0249(5) Uani 1 1 d .
H13A H -0.0270 0.0341 0.5813 0.030 Uiso 1 1 calc R
C14 C 0.0540(2) 0.13428(16) 0.66151(19) 0.0246(5) Uani 1 1 d .
H14A H -0.0258 0.1641 0.6624 0.029 Uiso 1 1 calc R
C15 C 0.3256(2) 0.44921(16) 0.85793(19) 0.0255(5) Uani 1 1 d .
C16 C 0.3520(2) 0.59574(17) 0.8906(2) 0.0362(7) Uani 1 1 d .
H16A H 0.2995 0.6468 0.8972 0.054 Uiso 1 1 calc R
H16B H 0.4060 0.6036 0.8350 0.054 Uiso 1 1 calc R
H16C H 0.4083 0.5857 0.9548 0.054 Uiso 1 1 calc R
C17 C 0.1831(2) 0.43034(15) 0.6513(2) 0.0279(6) Uani 1 1 d .
C18 C 0.1539(3) 0.4517(2) 0.4719(2) 0.0429(7) Uani 1 1 d .
H18A H 0.0893 0.4419 0.4123 0.064 Uiso 1 1 calc R
H18B H 0.2342 0.4207 0.4632 0.064 Uiso 1 1 calc R
H18C H 0.1729 0.5126 0.4784 0.064 Uiso 1 1 calc R
C19 C -0.0586(2) 0.29587(15) 0.78146(19) 0.0229(5) Uani 1 1 d .
C20 C -0.0495(2) 0.25649(18) 0.8762(2) 0.0323(6) Uani 1 1 d .
H20A H 0.0320 0.2348 0.9064 0.039 Uiso 1 1 calc R
C21 C -0.1585(2) 0.2487(2) 0.9267(2) 0.0377(6) Uani 1 1 d .
H21A H -0.1513 0.2213 0.9915 0.045 Uiso 1 1 calc R
C22 C -0.2783(2) 0.28005(18) 0.8846(2) 0.0339(6) Uani 1 1 d .
H22A H -0.3526 0.2749 0.9202 0.041 Uiso 1 1 calc R
C23 C -0.2882(2) 0.31873(17) 0.7904(2) 0.0309(6) Uani 1 1 d .
H23A H -0.3700 0.3401 0.7605 0.037 Uiso 1 1 calc R
C24 C -0.1795(2) 0.32670(16) 0.7387(2) 0.0272(6) Uani 1 1 d .
H24A H -0.1874 0.3534 0.6735 0.033 Uiso 1 1 calc R
C25 C 0.4953(2) 0.11738(16) 0.9209(2) 0.0263(6) Uani 1 1 d .
H25A H 0.5345 0.0679 0.8969 0.032 Uiso 1 1 calc R
C26 C 0.5134(2) 0.13911(17) 1.0240(2) 0.0300(6) Uani 1 1 d .
H26A H 0.5653 0.1040 1.0714 0.036 Uiso 1 1 calc R
C27 C 0.4561(2) 0.21154(17) 1.0578(2) 0.0293(6) Uani 1 1 d .
H27A H 0.4699 0.2263 1.1281 0.035 Uiso 1 1 calc R
C28 C 0.3784(2) 0.26296(17) 0.98940(19) 0.0267(6) Uani 1 1 d .
H28A H 0.3383 0.3121 1.0135 0.032 Uiso 1 1 calc R

loop_
_atom_site_aniso_label
_atom_site_aniso_U_11
_atom_site_aniso_U_22
_atom_site_aniso_U_33
_atom_site_aniso_U_23
_atom_site_aniso_U_13
_atom_site_aniso_U_12
N4 0.0166(9) 0.0246(11) 0.0367(12) -0.0086(10) -0.0014(8) 0.0004(8)
O1 0.0170(7) 0.0278(9) 0.0259(9) -0.0050(8) 0.0036(6) -0.0024(6)
O2 0.0192(8) 0.0312(10) 0.0518(12) -0.0019(9) 0.0048(8) -0.0029(7)
O3 0.0248(8) 0.0225(9) 0.0351(10) -0.0083(8) 0.0060(7) -0.0029(7)
O4 0.0361(10) 0.0458(13) 0.0397(12) 0.0000(10) 0.0105(8) -0.0133(9)
O5 0.0286(9) 0.0512(13) 0.0331(11) 0.0103(9) 0.0040(8) 0.0049(8)
C2 0.0185(10) 0.0218(13) 0.0219(12) 0.0002(10) 0.0014(9) -0.0025(9)
C3 0.0217(10) 0.0241(13) 0.0202(12) -0.0021(10) 0.0042(9) -0.0010(9)
C5 0.0176(10) 0.0236(13) 0.0251(13) -0.0048(11) 0.0024(9) -0.0036(9)
C6 0.0192(10) 0.0225(13) 0.0263(13) -0.0031(11) 0.0047(9) -0.0011(9)
C7 0.0226(11) 0.0220(13) 0.0292(14) -0.0027(11) 0.0044(10) 0.0019(9)
C8 0.0214(11) 0.0247(14) 0.0269(14) -0.0035(11) 0.0015(9) 0.0037(9)
C9 0.0163(10) 0.0258(13) 0.0230(13) -0.0054(11) 0.0049(9) -0.0063(9)
C10 0.0172(10) 0.0233(12) 0.0248(13) -0.0026(11) 0.0047(8) -0.0043(9)
C11 0.0234(11) 0.0266(14) 0.0263(13) -0.0019(11) 0.0019(9) 0.0038(10)
C12 0.0298(12) 0.0203(13) 0.0249(14) -0.0031(11) 0.0013(10) 0.0007(10)
C13 0.0240(11) 0.0275(14) 0.0221(13) -0.0029(11) -0.0017(9) -0.0029(10)
C14 0.0187(10) 0.0273(14) 0.0274(14) -0.0032(11) 0.0016(9) 0.0015(10)
C15 0.0239(11) 0.0255(13) 0.0281(14) -0.0019(11) 0.0070(9) -0.0030(10)
C16 0.0318(13) 0.0241(14) 0.0538(19) -0.0078(13) 0.0097(12) -0.0073(11)
C17 0.0254(12) 0.0242(14) 0.0349(15) -0.0007(12) 0.0073(10) 0.0048(10)
C18 0.0408(14) 0.054(2) 0.0357(16) 0.0128(15) 0.0108(12) 0.0107(14)
C19 0.0229(11) 0.0188(13) 0.0270(14) -0.0059(11) 0.0033(10) -0.0024(9)
C20 0.0260(11) 0.0387(16) 0.0313(14) 0.0067(13) -0.0001(10) -0.0015(11)
C21 0.0402(14) 0.0432(17) 0.0304(15) 0.0061(14) 0.0070(11) -0.0080(13)
C22 0.0255(12) 0.0419(17) 0.0353(16) -0.0100(13) 0.0086(11) -0.0122(11)
C23 0.0205(11) 0.0359(15) 0.0353(16) -0.0092(13) -0.0003(10) -0.0018(10)
C24 0.0214(11) 0.0312(14) 0.0282(14) -0.0015(12) 0.0000(10) -0.0003(10)
C25 0.0194(11) 0.0258(14) 0.0337(15) -0.0010(12) 0.0033(10) -0.0004(9)
C26 0.0294(12) 0.0306(15) 0.0298(15) 0.0071(12) 0.0028(10) -0.0019(11)
C27 0.0278(12) 0.0386(16) 0.0216(13) -0.0003(12) 0.0034(10) -0.0059(11)
C28 0.0226(11) 0.0292(15) 0.0296(14) -0.0050(12) 0.0086(10) -0.0029(10)

loop_
_atom_type_symbol
_atom_type_description
_atom_type_scat_dispersion_real
_atom_type_scat_dispersion_imag
_atom_type_scat_source
C C 0.0033 0.0016 'International Tables Vol C Tables 4.2.6.8 and 6.1.1.4'
H H 0.0000 0.0000 'International Tables Vol C Tables 4.2.6.8 and 6.1.1.4'
N N 0.0061 0.0033 'International Tables Vol C Tables 4.2.6.8 and 6.1.1.4'
O O 0.0106 0.0060 'International Tables Vol C Tables 4.2.6.8 and 6.1.1.4'

loop_
_geom_angle_atom_site_label_1
_geom_angle_atom_site_label_2
_geom_angle_atom_site_label_3
_geom_angle
C3 N4 C8 119.59(18)
C3 N4 C5 124.01(18)
C8 N4 C5 112.18(19)
C9 O1 C2 114.76(17)
C15 O3 C16 115.74(17)
C17 O5 C18 115.6(2)
C11 C2 C3 122.09(19)
C11 C2 O1 115.97(19)
C3 C2 O1 121.8(2)
N4 C3 C2 124.16(19)
N4 C3 C14 119.9(2)
C2 C3 C14 115.9(2)
N4 C5 C10 111.18(19)
N4 C5 C6 101.67(17)
C10 C5 C6 118.5(2)
C15 C6 C5 113.97(18)
C15 C6 C7 115.4(2)
C5 C6 C7 102.34(19)
C17 C7 C6 111.00(18)
C17 C7 C8 113.0(2)
C6 C7 C8 101.86(19)
N4 C8 C19 113.5(2)
N4 C8 C7 102.91(17)
C19 C8 C7 112.51(19)
C25 C9 C10 123.2(2)
C25 C9 O1 118.8(2)
C10 C9 O1 117.9(2)
C9 C10 C28 117.6(2)
C9 C10 C5 117.0(2)
C28 C10 C5 125.4(2)
C2 C11 C12 120.8(2)
C13 C12 C11 118.4(2)
C14 C13 C12 120.8(2)
C13 C14 C3 121.8(2)
O2 C15 O3 124.8(2)
O2 C15 C6 124.6(2)
O3 C15 C6 110.51(18)
O4 C17 O5 122.7(2)
O4 C17 C7 125.6(2)
O5 C17 C7 111.73(19)
C20 C19 C24 118.7(2)
C20 C19 C8 122.7(2)
C24 C19 C8 118.5(2)
C21 C20 C19 120.2(2)
C20 C21 C22 121.0(3)
C23 C22 C21 119.1(2)
C22 C23 C24 120.4(2)
C23 C24 C19 120.6(2)
C9 C25 C26 118.1(2)
C27 C26 C25 120.3(2)
C26 C27 C28 120.5(2)
C27 C28 C10 120.3(2)

loop_
_geom_bond_atom_site_label_1
_geom_bond_atom_site_label_2
_geom_bond_distance
N4 C3 1.392(3)
N4 C8 1.468(3)
N4 C5 1.484(3)
O1 C9 1.395(3)
O1 C2 1.411(2)
O2 C15 1.204(3)
O3 C15 1.329(3)
O3 C16 1.452(3)
O4 C17 1.197(3)
O5 C17 1.347(3)
O5 C18 1.454(3)
C2 C11 1.370(3)
C2 C3 1.404(3)
C3 C14 1.409(3)
C5 C10 1.509(3)
C5 C6 1.519(3)
C6 C15 1.510(3)
C6 C7 1.543(3)
C7 C17 1.512(4)
C7 C8 1.548(3)
C8 C19 1.524(3)
C9 C25 1.381(3)
C9 C10 1.388(3)
C10 C28 1.395(3)
C11 C12 1.392(3)
C12 C13 1.383(3)
C13 C14 1.378(3)
C19 C20 1.386(4)
C19 C24 1.394(3)
C20 C21 1.381(4)
C21 C22 1.385(4)
C22 C23 1.375(4)
C23 C24 1.388(3)
C25 C26 1.391(4)
C26 C27 1.383(4)
C27 C28 1.392(3)
